data_4086286
loop_
_publ_author_name
'Harrison, Daniel J.'
'Daniels, Alex L.'
'Korobkov, Ilia'
'Baker, R. Tom'

_publ_section_title
;
 Tetracarbonyl(trifluoromethyl)cobalt(I) [Co(CO)4(CF3)] as a Precursor to
 New Cobalt Trifluoromethyl and Difluorocarbene Complexes
;
_journal_issue 18
_journal_name_full Organometallics
_journal_page_first 4598
_journal_paper_doi 10.1021/acs.organomet.5b00674
_journal_volume 34
_journal_year 2015
_chemical_formula_sum 'C32.5 H28 Co F3 O2 P2'
_chemical_formula_weight 628.42
_chemical_name_systematic
; 
 ? 
;
_space_group_crystal_system monoclinic
_space_group_IT_number 14
_space_group_name_Hall '-P 2ybc'
_space_group_name_H-M_alt 'P 1 21/c 1'
_symmetry_space_group_name_Hall '-P 2ybc'
_symmetry_space_group_name_H-M 'P 1 21/c 1'
_atom_sites_solution_hydrogens geom
_audit_creation_method SHELXL-2013
_cell_angle_alpha 90
_cell_angle_beta 96.6240(9)
_cell_angle_gamma 90
_cell_formula_units_Z 4
_cell_length_a 15.8852(3)
_cell_length_b 12.0588(2)
_cell_length_c 15.3725(3)
_cell_measurement_reflns_used 9324
_cell_measurement_temperature 200(2)
_cell_measurement_theta_max 28.31
_cell_measurement_theta_min 2.43
_cell_volume 2925.04(9)
_computing_cell_refinement 'APEX II, Bruker (2009)'
_computing_data_collection 'APEX II, Bruker (2009)'
_computing_data_reduction 'XPREP, Bruker (2009)'
_computing_molecular_graphics 'SHELXTL, Bruker (2004)'
_computing_publication_material 'SHELXTL, Bruker (2004)'
_computing_structure_refinement 'SHELXL-2013 (Sheldrick, 2013)'
_computing_structure_solution 'SHELXS-03 (Sheldrick, 2003)'
_diffrn_ambient_temperature 200(2)
_diffrn_measured_fraction_theta_full 0.990
_diffrn_measured_fraction_theta_max 0.993
_diffrn_measurement_device_type 'Bruker APEX-II CCD'
_diffrn_measurement_method '\f and \w scans'
_diffrn_radiation_type MoK\a
_diffrn_radiation_wavelength 0.71073
_diffrn_reflns_av_R_equivalents 0.0188
_diffrn_reflns_av_unetI/netI 0.0161
_diffrn_reflns_Laue_measured_fraction_full 0.990
_diffrn_reflns_Laue_measured_fraction_max 0.993
_diffrn_reflns_limit_h_max 21
_diffrn_reflns_limit_h_min -16
_diffrn_reflns_limit_k_max 15
_diffrn_reflns_limit_k_min -16
_diffrn_reflns_limit_l_max 20
_diffrn_reflns_limit_l_min -20
_diffrn_reflns_number 29290
_diffrn_reflns_point_group_measured_fraction_full 0.990
_diffrn_reflns_point_group_measured_fraction_max 0.993
_diffrn_reflns_theta_full 25.242
_diffrn_reflns_theta_max 28.327
_diffrn_reflns_theta_min 2.126
_exptl_absorpt_coefficient_mu 0.744
_exptl_absorpt_correction_T_max 0.7457
_exptl_absorpt_correction_T_min 0.6814
_exptl_absorpt_correction_type multi-scan
_exptl_absorpt_process_details 'SADABS, Bruker (2003)'
_exptl_crystal_colour yellow
_exptl_crystal_density_diffrn 1.427
_exptl_crystal_density_meas ?
_exptl_crystal_description block
_exptl_crystal_F_000 1292
_exptl_crystal_size_max 0.150
_exptl_crystal_size_mid 0.110
_exptl_crystal_size_min 0.090
_refine_diff_density_max 0.750
_refine_diff_density_min -0.360
_refine_diff_density_rms 0.051
_refine_ls_extinction_method none
_refine_ls_goodness_of_fit_ref 1.024
_refine_ls_hydrogen_treatment constr
_refine_ls_matrix_type full
_refine_ls_number_parameters 377
_refine_ls_number_reflns 7244
_refine_ls_number_restraints 139
_refine_ls_restrained_S_all 1.042
_refine_ls_R_factor_all 0.0349
_refine_ls_R_factor_gt 0.0297
_refine_ls_shift/su_max 0.003
_refine_ls_shift/su_mean 0.000
_refine_ls_structure_factor_coef Fsqd
_refine_ls_weighting_details 'w=1/[\s^2^(Fo^2^)+(0.0470P)^2^+1.0835P] where P=(Fo^2^+2Fc^2^)/3'
_refine_ls_weighting_scheme calc
_refine_ls_wR_factor_gt 0.0781
_refine_ls_wR_factor_ref 0.0817
_reflns_Friedel_coverage 0.000
_reflns_number_gt 6449
_reflns_number_total 7244
_reflns_threshold_expression 'I > 2\s(I)'
_cod_data_source_file om5b00674_si_003.cif
_cod_data_source_block tb163a
_cod_depositor_comments
;
The following automatic conversions were performed:

'_exptl_crystal_density_meas' value 'n/a' was changed to '?' - the
value is perceived as not measured.

Automatic conversion script
Id: cif_fix_values 3271 2015-04-21 07:52:19Z andrius 
;
_cod_original_formula_sum 'C32.50 H28 Co F3 O2 P2'
_cod_database_code 4086286
_shelx_space_group_comment
; 
The symmetry employed for this shelxl refinement is uniquely defined 
by the following loop, which should always be used as a source of 
symmetry information in preference to the above space-group names. 
They are only intended as comments. 
;
_shelx_estimated_absorpt_t_min 0.897
_shelx_estimated_absorpt_t_max 0.936
_shelxl_version_number 2013-4

loop_
_space_group_symop_operation_xyz
'x, y, z'
'-x, y+1/2, -z+1/2'
'-x, -y, -z'
'x, -y-1/2, z-1/2'

loop_
_atom_site_label
_atom_site_type_symbol
_atom_site_fract_x
_atom_site_fract_y
_atom_site_fract_z
_atom_site_U_iso_or_equiv
_atom_site_adp_type
_atom_site_occupancy
_atom_site_site_symmetry_order
_atom_site_calc_flag
_atom_site_refinement_flags_posn
_atom_site_refinement_flags_adp
_atom_site_refinement_flags_occupancy
_atom_site_disorder_assembly
_atom_site_disorder_group
Co1 Co 0.21055(2) 0.87231(2) 0.17171(2) 0.02006(6) Uani 1 1 d . . . . .
P1 P 0.29027(2) 0.95658(3) 0.08243(2) 0.02197(8) Uani 1 1 d . . . . .
P2 P 0.20475(2) 0.73174(3) 0.07973(2) 0.02188(8) Uani 1 1 d . . . . .
F1 F 0.2953(3) 1.0239(5) 0.2899(4) 0.0561(13) Uani 0.5 1 d D U P A 1
F2 F 0.1874(4) 1.0955(5) 0.2223(5) 0.0646(17) Uani 0.5 1 d D U P A 1
F3 F 0.1758(4) 0.9803(7) 0.3240(4) 0.0601(17) Uani 0.5 1 d D U P A 1
F1' F 0.2875(3) 1.0574(5) 0.2680(4) 0.0709(18) Uani 0.5 1 d D U P A 2
F2' F 0.1573(4) 1.0803(5) 0.2319(5) 0.0668(18) Uani 0.5 1 d D U P A 2
F3' F 0.1993(5) 0.9715(7) 0.3345(4) 0.0574(16) Uani 0.5 1 d D U P A 2
O1 O 0.02674(8) 0.88579(12) 0.15951(9) 0.0488(3) Uani 1 1 d . . . . .
O2 O 0.31818(9) 0.75083(11) 0.30465(8) 0.0473(3) Uani 1 1 d . . . . .
C1 C 0.30873(10) 0.86121(12) -0.00818(9) 0.0279(3) Uani 1 1 d . . . . .
H1A H 0.2685 0.8789 -0.0604 0.034 Uiso 1 1 calc R U . . .
H1B H 0.3670 0.8719 -0.0237 0.034 Uiso 1 1 calc R U . . .
C2 C 0.29707(9) 0.74055(12) 0.01806(9) 0.0278(3) Uani 1 1 d . . . . .
H2A H 0.3484 0.7140 0.0548 0.033 Uiso 1 1 calc R U . . .
H2B H 0.2880 0.6933 -0.0349 0.033 Uiso 1 1 calc R U . . .
C3 C 0.25358(9) 1.08150(11) 0.02241(9) 0.0256(3) Uani 1 1 d . . . . .
C4 C 0.17095(10) 1.11761(12) 0.02552(10) 0.0305(3) Uani 1 1 d . . . . .
H4A H 0.1362 1.0811 0.0629 0.037 Uiso 1 1 calc R U . . .
C5 C 0.13855(11) 1.20630(13) -0.02528(11) 0.0371(3) Uani 1 1 d . . . . .
H5A H 0.0816 1.2295 -0.0234 0.045 Uiso 1 1 calc R U . . .
C6 C 0.18954(13) 1.26080(14) -0.07868(11) 0.0413(4) Uani 1 1 d . . . . .
H6A H 0.1679 1.3221 -0.1131 0.050 Uiso 1 1 calc R U . . .
C7 C 0.27175(13) 1.22607(14) -0.08188(11) 0.0430(4) Uani 1 1 d . . . . .
H7A H 0.3066 1.2637 -0.1186 0.052 Uiso 1 1 calc R U . . .
C8 C 0.30428(11) 1.13653(13) -0.03195(11) 0.0353(3) Uani 1 1 d . . . . .
H8A H 0.3609 1.1129 -0.0349 0.042 Uiso 1 1 calc R U . . .
C9 C 0.39785(9) 0.98977(12) 0.13126(9) 0.0275(3) Uani 1 1 d . . . . .
C10 C 0.42157(11) 1.09600(14) 0.15921(12) 0.0391(4) Uani 1 1 d . . . . .
H10A H 0.3822 1.1553 0.1502 0.047 Uiso 1 1 calc R U . . .
C11 C 0.50280(13) 1.11582(16) 0.20031(14) 0.0504(5) Uani 1 1 d . . . . .
H11A H 0.5184 1.1888 0.2191 0.060 Uiso 1 1 calc R U . . .
C12 C 0.56084(12) 1.03127(17) 0.21416(13) 0.0485(4) Uani 1 1 d . . . . .
H12A H 0.6165 1.0458 0.2414 0.058 Uiso 1 1 calc R U . . .
C13 C 0.53757(11) 0.92521(17) 0.18813(13) 0.0462(4) Uani 1 1 d . . . . .
H13A H 0.5770 0.8661 0.1982 0.055 Uiso 1 1 calc R U . . .
C14 C 0.45654(10) 0.90453(15) 0.14713(11) 0.0381(3) Uani 1 1 d . . . . .
H14A H 0.4410 0.8311 0.1297 0.046 Uiso 1 1 calc R U . . .
C15 C 0.11600(9) 0.72813(12) -0.00692(9) 0.0265(3) Uani 1 1 d . . . . .
C16 C 0.09040(10) 0.82687(13) -0.04923(10) 0.0323(3) Uani 1 1 d . . . . .
H16A H 0.1153 0.8950 -0.0287 0.039 Uiso 1 1 calc R U . . .
C17 C 0.02886(10) 0.82649(15) -0.12097(10) 0.0377(3) Uani 1 1 d . . . . .
H17A H 0.0130 0.8939 -0.1505 0.045 Uiso 1 1 calc R U . . .
C18 C -0.00930(11) 0.72818(16) -0.14947(11) 0.0423(4) Uani 1 1 d . . . . .
H18A H -0.0516 0.7279 -0.1985 0.051 Uiso 1 1 calc R U . . .
C19 C 0.01388(12) 0.63036(15) -0.10673(13) 0.0449(4) Uani 1 1 d . . . . .
H19A H -0.0132 0.5630 -0.1260 0.054 Uiso 1 1 calc R U . . .
C20 C 0.07651(11) 0.62953(13) -0.03581(11) 0.0352(3) Uani 1 1 d . . . . .
H20A H 0.0924 0.5617 -0.0070 0.042 Uiso 1 1 calc R U . . .
C21 C 0.21060(9) 0.59280(11) 0.12625(9) 0.0268(3) Uani 1 1 d . . . . .
C22 C 0.17525(10) 0.57223(13) 0.20342(10) 0.0336(3) Uani 1 1 d . . . . .
H22A H 0.1471 0.6301 0.2304 0.040 Uiso 1 1 calc R U . . .
C23 C 0.18102(12) 0.46722(14) 0.24115(12) 0.0424(4) Uani 1 1 d . . . . .
H23A H 0.1570 0.4536 0.2939 0.051 Uiso 1 1 calc R U . . .
C24 C 0.22168(12) 0.38274(13) 0.20180(13) 0.0426(4) Uani 1 1 d . . . . .
H24A H 0.2257 0.3111 0.2277 0.051 Uiso 1 1 calc R U . . .
C25 C 0.25624(12) 0.40214(13) 0.12539(12) 0.0430(4) Uani 1 1 d . . . . .
H25A H 0.2838 0.3436 0.0984 0.052 Uiso 1 1 calc R U . . .
C26 C 0.25123(11) 0.50675(13) 0.08719(11) 0.0364(3) Uani 1 1 d . . . . .
H26A H 0.2755 0.5196 0.0344 0.044 Uiso 1 1 calc R U . . .
C27 C 0.21558(10) 0.99799(12) 0.25300(9) 0.0299(3) Uani 1 1 d D U . . .
C28 C 0.09891(10) 0.88082(12) 0.16334(10) 0.0288(3) Uani 1 1 d . . . . .
C29 C 0.27592(10) 0.79738(12) 0.25203(9) 0.0276(3) Uani 1 1 d . . . . .
C30 C 0.4962(2) 0.4397(2) 0.0192(2) 0.0456(8) Uiso 0.5 1 d G . P B -1
C31 C 0.5300(2) 0.5121(3) 0.08438(17) 0.0752(17) Uiso 0.5 1 d DG . P B -1
H31A H 0.5484 0.4848 0.1414 0.090 Uiso 0.5 1 calc R U P B -1
C32 C 0.5369(2) 0.6244(2) 0.0662(2) 0.0769(15) Uiso 0.5 1 d G . P B -1
H32A H 0.5600 0.6739 0.1107 0.092 Uiso 0.5 1 calc R U P B -1
C33 C 0.5099(3) 0.6643(2) -0.0172(2) 0.0696(16) Uiso 0.5 1 d G . P B -1
H33A H 0.5146 0.7411 -0.0297 0.084 Uiso 0.5 1 calc R U P B -1
C34 C 0.4761(2) 0.5919(3) -0.08243(19) 0.0797(15) Uiso 0.5 1 d G . P B -1
H34A H 0.4577 0.6192 -0.1394 0.096 Uiso 0.5 1 calc R U P B -1
C35 C 0.4692(2) 0.4796(2) -0.06423(18) 0.0546(11) Uiso 0.5 1 d DG . P B -1
H35A H 0.4461 0.4301 -0.1088 0.066 Uiso 0.5 1 calc R U P B -1
C36 C 0.4927(4) 0.3264(5) 0.0475(5) 0.0804(17) Uiso 0.5 1 d D . P B -1
H36A H 0.5164 0.3210 0.1091 0.121 Uiso 0.5 1 calc R U P B -1
H36B H 0.5257 0.2798 0.0117 0.121 Uiso 0.5 1 calc R U P B -1
H36C H 0.4337 0.3013 0.0411 0.121 Uiso 0.5 1 calc R U P B -1

loop_
_atom_site_aniso_label
_atom_site_aniso_U_11
_atom_site_aniso_U_22
_atom_site_aniso_U_33
_atom_site_aniso_U_23
_atom_site_aniso_U_13
_atom_site_aniso_U_12
Co1 0.02444(10) 0.01828(9) 0.01749(9) -0.00053(6) 0.00255(6) -0.00010(6)
P1 0.02475(16) 0.02069(16) 0.02060(15) 0.00088(12) 0.00312(12) -0.00125(12)
P2 0.02687(17) 0.01867(15) 0.01981(15) -0.00084(11) 0.00149(12) -0.00017(12)
F1 0.0477(16) 0.061(3) 0.057(2) -0.0345(19) -0.0068(14) -0.0100(16)
F2 0.127(5) 0.0209(12) 0.0428(16) -0.0052(10) -0.002(3) 0.013(2)
F3 0.086(3) 0.051(3) 0.052(3) -0.027(2) 0.046(3) -0.030(3)
F1' 0.067(3) 0.065(3) 0.088(4) -0.049(3) 0.040(2) -0.036(2)
F2' 0.087(3) 0.049(3) 0.057(3) -0.026(2) -0.024(2) 0.038(3)
F3' 0.110(5) 0.0434(19) 0.0219(12) -0.0017(11) 0.019(2) 0.011(3)
O1 0.0289(6) 0.0636(9) 0.0543(8) -0.0063(6) 0.0070(5) 0.0009(6)
O2 0.0599(8) 0.0470(7) 0.0320(6) 0.0048(5) -0.0080(6) 0.0161(6)
C1 0.0332(7) 0.0288(7) 0.0230(6) -0.0017(5) 0.0084(5) -0.0013(5)
C2 0.0316(7) 0.0260(6) 0.0268(6) -0.0035(5) 0.0074(5) 0.0013(5)
C3 0.0328(7) 0.0219(6) 0.0217(6) 0.0023(5) 0.0011(5) -0.0022(5)
C4 0.0351(8) 0.0266(7) 0.0297(7) 0.0038(5) 0.0032(6) 0.0001(6)
C5 0.0440(9) 0.0305(7) 0.0355(8) 0.0044(6) -0.0016(7) 0.0065(7)
C6 0.0626(11) 0.0294(8) 0.0303(8) 0.0092(6) -0.0023(7) 0.0021(7)
C7 0.0604(11) 0.0382(9) 0.0310(8) 0.0128(7) 0.0073(7) -0.0090(8)
C8 0.0399(9) 0.0360(8) 0.0306(7) 0.0067(6) 0.0072(6) -0.0037(6)
C9 0.0262(6) 0.0309(7) 0.0255(6) 0.0020(5) 0.0037(5) -0.0042(5)
C10 0.0390(9) 0.0320(8) 0.0441(9) 0.0022(7) -0.0042(7) -0.0059(7)
C11 0.0469(11) 0.0421(10) 0.0584(12) 0.0023(8) -0.0099(9) -0.0165(8)
C12 0.0325(8) 0.0605(12) 0.0497(10) 0.0067(9) -0.0070(7) -0.0123(8)
C13 0.0308(8) 0.0555(11) 0.0509(10) 0.0032(9) -0.0014(7) 0.0047(8)
C14 0.0314(8) 0.0377(8) 0.0441(9) -0.0025(7) -0.0008(7) 0.0010(6)
C15 0.0287(7) 0.0285(7) 0.0220(6) -0.0032(5) 0.0010(5) 0.0004(5)
C16 0.0345(8) 0.0305(7) 0.0311(7) 0.0022(6) 0.0001(6) -0.0001(6)
C17 0.0355(8) 0.0449(9) 0.0316(7) 0.0066(7) -0.0008(6) 0.0063(7)
C18 0.0346(8) 0.0578(11) 0.0321(8) -0.0066(7) -0.0065(6) 0.0043(8)
C19 0.0419(9) 0.0431(9) 0.0461(10) -0.0148(7) -0.0106(8) -0.0026(7)
C20 0.0380(8) 0.0293(7) 0.0363(8) -0.0051(6) -0.0033(6) -0.0004(6)
C21 0.0321(7) 0.0203(6) 0.0265(6) 0.0005(5) -0.0031(5) -0.0022(5)
C22 0.0388(8) 0.0265(7) 0.0353(8) 0.0026(6) 0.0038(6) -0.0037(6)
C23 0.0526(10) 0.0341(8) 0.0395(9) 0.0092(7) 0.0010(7) -0.0102(7)
C24 0.0525(10) 0.0230(7) 0.0482(10) 0.0081(6) -0.0120(8) -0.0044(7)
C25 0.0556(11) 0.0235(7) 0.0468(9) -0.0031(7) -0.0074(8) 0.0053(7)
C26 0.0492(9) 0.0262(7) 0.0329(7) -0.0027(6) 0.0009(7) 0.0048(6)
C27 0.0385(8) 0.0259(7) 0.0256(6) -0.0038(5) 0.0058(6) -0.0023(6)
C28 0.0308(7) 0.0288(7) 0.0269(7) -0.0030(5) 0.0041(5) 0.0004(5)
C29 0.0349(7) 0.0260(6) 0.0217(6) -0.0016(5) 0.0027(5) 0.0025(6)

loop_
_atom_type_symbol
_atom_type_description
_atom_type_scat_dispersion_real
_atom_type_scat_dispersion_imag
_atom_type_scat_source
C C 0.0033 0.0016 'International Tables Vol C Tables 4.2.6.8 and 6.1.1.4'
H H 0.0000 0.0000 'International Tables Vol C Tables 4.2.6.8 and 6.1.1.4'
O O 0.0106 0.0060 'International Tables Vol C Tables 4.2.6.8 and 6.1.1.4'
F F 0.0171 0.0103 'International Tables Vol C Tables 4.2.6.8 and 6.1.1.4'
P P 0.1023 0.0942 'International Tables Vol C Tables 4.2.6.8 and 6.1.1.4'
Co Co 0.3494 0.9721 'International Tables Vol C Tables 4.2.6.8 and 6.1.1.4'

loop_
_geom_angle_atom_site_label_1
_geom_angle_atom_site_label_2
_geom_angle_atom_site_label_3
_geom_angle
C28 Co1 C29 125.78(7)
C28 Co1 C27 88.18(6)
C29 Co1 C27 88.42(6)
C28 Co1 P2 91.75(5)
C29 Co1 P2 91.88(5)
C27 Co1 P2 179.67(5)
C28 Co1 P1 124.64(5)
C29 Co1 P1 109.58(5)
C27 Co1 P1 93.21(4)
P2 Co1 P1 86.563(14)
C3 P1 C9 104.79(6)
C3 P1 C1 101.58(6)
C9 P1 C1 102.85(7)
C3 P1 Co1 121.25(5)
C9 P1 Co1 114.79(5)
C1 P1 Co1 109.36(5)
C21 P2 C15 105.37(6)
C21 P2 C2 104.36(7)
C15 P2 C2 102.71(7)
C21 P2 Co1 117.38(5)
C15 P2 Co1 117.30(5)
C2 P2 Co1 108.04(5)
C2 C1 P1 110.96(9)
C1 C2 P2 108.63(10)
C4 C3 C8 119.02(13)
C4 C3 P1 119.26(11)
C8 C3 P1 121.53(12)
C5 C4 C3 120.85(15)
C6 C5 C4 119.69(16)
C7 C6 C5 119.93(15)
C6 C7 C8 120.67(16)
C7 C8 C3 119.84(16)
C10 C9 C14 118.36(14)
C10 C9 P1 122.39(12)
C14 C9 P1 119.08(12)
C9 C10 C11 120.23(17)
C12 C11 C10 120.90(17)
C11 C12 C13 119.40(16)
C12 C13 C14 120.13(17)
C13 C14 C9 120.97(16)
C20 C15 C16 118.93(13)
C20 C15 P2 122.32(11)
C16 C15 P2 118.63(11)
C17 C16 C15 120.59(15)
C18 C17 C16 119.93(16)
C19 C18 C17 120.01(15)
C18 C19 C20 120.51(16)
C19 C20 C15 119.98(15)
C22 C21 C26 119.13(14)
C22 C21 P2 119.44(11)
C26 C21 P2 121.42(12)
C23 C22 C21 120.24(16)
C24 C23 C22 119.99(17)
C25 C24 C23 120.13(15)
C24 C25 C26 120.47(16)
C25 C26 C21 120.03(16)
F2 C27 F3 105.0(5)
F1' C27 F3' 102.5(4)
F2 C27 F1 101.8(4)
F3 C27 F1 101.6(4)
F1' C27 F2' 101.0(4)
F3' C27 F2' 101.3(5)
F2 C27 Co1 118.1(4)
F3 C27 Co1 114.1(4)
F1' C27 Co1 119.5(3)
F3' C27 Co1 114.3(4)
F1 C27 Co1 114.2(3)
F2' C27 Co1 115.6(4)
O1 C28 Co1 178.74(15)
O2 C29 Co1 178.76(14)
C31 C30 C35 120.0
C31 C30 C36 113.8(3)
C35 C30 C36 126.2(3)
C32 C31 C30 120.0
C31 C32 C33 120.0
C34 C33 C32 120.0
C35 C34 C33 120.0
C34 C35 C30 120.0

loop_
_geom_bond_atom_site_label_1
_geom_bond_atom_site_label_2
_geom_bond_distance
Co1 C28 1.7663(15)
Co1 C29 1.7673(14)
Co1 C27 1.9601(14)
Co1 P2 2.2025(4)
Co1 P1 2.2182(4)
P1 C3 1.8265(14)
P1 C9 1.8299(14)
P1 C1 1.8556(14)
P2 C21 1.8199(14)
P2 C15 1.8249(14)
P2 C2 1.8389(15)
F1 C27 1.363(5)
F2 C27 1.326(5)
F3 C27 1.340(6)
F1' C27 1.345(5)
F2' C27 1.371(5)
F3' C27 1.347(6)
O1 C28 1.143(2)
O2 C29 1.1379(18)
C1 C2 1.5269(19)
C3 C4 1.389(2)
C3 C8 1.394(2)
C4 C5 1.388(2)
C5 C6 1.384(3)
C6 C7 1.378(3)
C7 C8 1.389(2)
C9 C10 1.389(2)
C9 C14 1.390(2)
C10 C11 1.390(2)
C11 C12 1.375(3)
C12 C13 1.378(3)
C13 C14 1.389(2)
C15 C20 1.393(2)
C15 C16 1.395(2)
C16 C17 1.387(2)
C17 C18 1.380(3)
C18 C19 1.379(3)
C19 C20 1.389(2)
C21 C22 1.392(2)
C21 C26 1.394(2)
C22 C23 1.391(2)
C23 C24 1.382(3)
C24 C25 1.373(3)
C25 C26 1.390(2)
C30 C31 1.3900
C30 C35 1.3900
C30 C36 1.436(7)
C31 C32 1.3900
C32 C33 1.3900
C33 C34 1.3900
C34 C35 1.3900

loop_
_geom_torsion_atom_site_label_1
_geom_torsion_atom_site_label_2
_geom_torsion_atom_site_label_3
_geom_torsion_atom_site_label_4
_geom_torsion
C3 P1 C1 C2 -151.80(11)
C9 P1 C1 C2 99.89(11)
Co1 P1 C1 C2 -22.51(12)
P1 C1 C2 P2 40.78(12)
C21 P2 C2 C1 -168.53(10)
C15 P2 C2 C1 81.71(11)
Co1 P2 C2 C1 -42.89(10)
C9 P1 C3 C4 -138.75(12)
C1 P1 C3 C4 114.45(12)
Co1 P1 C3 C4 -6.88(13)
C9 P1 C3 C8 46.37(14)
C1 P1 C3 C8 -60.42(13)
Co1 P1 C3 C8 178.24(10)
C8 C3 C4 C5 0.7(2)
P1 C3 C4 C5 -174.28(12)
C3 C4 C5 C6 -1.1(2)
C4 C5 C6 C7 0.7(3)
C5 C6 C7 C8 0.0(3)
C6 C7 C8 C3 -0.4(3)
C4 C3 C8 C7 0.0(2)
P1 C3 C8 C7 174.90(13)
C3 P1 C9 C10 33.40(15)
C1 P1 C9 C10 139.26(13)
Co1 P1 C9 C10 -102.07(13)
C3 P1 C9 C14 -151.52(13)
C1 P1 C9 C14 -45.67(14)
Co1 P1 C9 C14 73.00(13)
C14 C9 C10 C11 1.3(3)
P1 C9 C10 C11 176.44(15)
C9 C10 C11 C12 -0.1(3)
C10 C11 C12 C13 -1.0(3)
C11 C12 C13 C14 0.9(3)
C12 C13 C14 C9 0.3(3)
C10 C9 C14 C13 -1.4(3)
P1 C9 C14 C13 -176.71(14)
C21 P2 C15 C20 -10.37(15)
C2 P2 C15 C20 98.64(14)
Co1 P2 C15 C20 -143.09(12)
C21 P2 C15 C16 173.69(12)
C2 P2 C15 C16 -77.30(13)
Co1 P2 C15 C16 40.96(13)
C20 C15 C16 C17 -2.4(2)
P2 C15 C16 C17 173.71(12)
C15 C16 C17 C18 1.9(3)
C16 C17 C18 C19 -0.1(3)
C17 C18 C19 C20 -1.0(3)
C18 C19 C20 C15 0.5(3)
C16 C15 C20 C19 1.2(3)
P2 C15 C20 C19 -174.73(14)
C15 P2 C21 C22 -99.17(12)
C2 P2 C21 C22 153.02(12)
Co1 P2 C21 C22 33.51(13)
C15 P2 C21 C26 82.09(13)
C2 P2 C21 C26 -25.73(14)
Co1 P2 C21 C26 -145.24(11)
C26 C21 C22 C23 0.4(2)
P2 C21 C22 C23 -178.36(13)
C21 C22 C23 C24 -0.3(3)
C22 C23 C24 C25 -0.2(3)
C23 C24 C25 C26 0.4(3)
C24 C25 C26 C21 -0.2(3)
C22 C21 C26 C25 -0.2(2)
P2 C21 C26 C25 178.58(13)
C35 C30 C31 C32 0.0
C36 C30 C31 C32 -179.8(4)
C30 C31 C32 C33 0.0
C31 C32 C33 C34 0.0
C32 C33 C34 C35 0.0
C33 C34 C35 C30 0.0
C31 C30 C35 C34 0.0
C36 C30 C35 C34 179.7(5)
